data_2219396
loop_
_publ_author_name
'Mansor, Shahirah'
'Yehye, Wagee A.'
'Ariffin, Azhar'
'Rahman, Noorsaadah Abdul'
'Ng, Seik Weng'

_publ_section_title
;
 Di-<i>n</i>-butylammonium
 2-(3,5-di-<i>tert</i>-butyl-4-hydroxybenzylsulfanyl)nicotinate
;
_journal_coeditor_code LH2682
_journal_issue 9
_journal_name_full 'Acta Crystallographica Section E'
_journal_page_first o1799
_journal_paper_doi 10.1107/S1600536808026202
_journal_volume 64
_journal_year 2008
_chemical_formula_iupac 'C8 H20 N +, C21 H26 N O3 S -'
_chemical_formula_moiety 'C8 H20 N +, C21 H26 N O3 S -'
_chemical_formula_sum 'C29 H46 N2 O3 S'
_chemical_formula_weight 502.74
_chemical_name_systematic
;
Di-<i>n</i>-butylammonium
2-(3,5-di-<i>tert</i>-butyl-4-hydroxybenzylsulfanyl)nicotinate
;
_space_group_IT_number 29
_symmetry_cell_setting orthorhombic
_symmetry_space_group_name_Hall 'P 2c -2ac'
_symmetry_space_group_name_H-M 'P c a 21'
_atom_sites_solution_hydrogens geom
_atom_sites_solution_primary direct
_atom_sites_solution_secondary difmap
_audit_creation_method SHELXL-97
_cell_angle_alpha 90.00
_cell_angle_beta 90.00
_cell_angle_gamma 90.00
_cell_formula_units_Z 8
_cell_length_a 23.4451(3)
_cell_length_b 18.7712(3)
_cell_length_c 12.9657(2)
_cell_measurement_reflns_used 6621
_cell_measurement_temperature 293(2)
_cell_measurement_theta_max 25.1
_cell_measurement_theta_min 2.2
_cell_volume 5706.11(15)
_computing_cell_refinement 'SAINT (Bruker, 2007)'
_computing_data_collection 'APEX2 (Bruker, 2007)'
_computing_data_reduction 'SAINT (Bruker, 2007)'
_computing_molecular_graphics 'X-SEED (Barbour, 2001)'
_computing_publication_material 'publCIF (Westrip, 2008)'
_computing_structure_refinement 'SHELXL97 (Sheldrick, 2008)'
_computing_structure_solution 'SHELXS97 (Sheldrick, 2008)'
_diffrn_ambient_temperature 100(2)
_diffrn_measured_fraction_theta_full 1.000
_diffrn_measured_fraction_theta_max 1.000
_diffrn_measurement_device_type 'Bruker SMART APEX'
_diffrn_measurement_method \w
_diffrn_radiation_monochromator graphite
_diffrn_radiation_source 'fine-focus sealed tube'
_diffrn_radiation_type MoK\a
_diffrn_radiation_wavelength 0.71073
_diffrn_reflns_av_R_equivalents 0.0659
_diffrn_reflns_av_sigmaI/netI 0.0669
_diffrn_reflns_limit_h_max 30
_diffrn_reflns_limit_h_min -30
_diffrn_reflns_limit_k_max 24
_diffrn_reflns_limit_k_min -24
_diffrn_reflns_limit_l_max 16
_diffrn_reflns_limit_l_min -16
_diffrn_reflns_number 53030
_diffrn_reflns_theta_full 27.50
_diffrn_reflns_theta_max 27.50
_diffrn_reflns_theta_min 1.08
_diffrn_standards_decay_% 0
_diffrn_standards_interval_count 0
_diffrn_standards_interval_time 0
_diffrn_standards_number 0
_exptl_absorpt_coefficient_mu 0.145
_exptl_absorpt_correction_T_max 0.9928
_exptl_absorpt_correction_T_min 0.9648
_exptl_absorpt_correction_type multi-scan
_exptl_absorpt_process_details '(SADABS; Sheldrick, 1996)'
_exptl_crystal_colour Colorless
_exptl_crystal_density_diffrn 1.170
_exptl_crystal_density_method 'not measured'
_exptl_crystal_description Prism
_exptl_crystal_F_000 2192
_exptl_crystal_size_max 0.25
_exptl_crystal_size_mid 0.15
_exptl_crystal_size_min 0.05
_refine_diff_density_max 0.368
_refine_diff_density_min -0.324
_refine_ls_abs_structure_details 'Flack (1983), 6221 Friedel pairs'
_refine_ls_abs_structure_Flack 0.03(6)
_refine_ls_extinction_method none
_refine_ls_goodness_of_fit_ref 1.072
_refine_ls_hydrogen_treatment constr
_refine_ls_matrix_type full
_refine_ls_number_parameters 647
_refine_ls_number_reflns 13074
_refine_ls_number_restraints 1
_refine_ls_restrained_S_all 1.072
_refine_ls_R_factor_all 0.0658
_refine_ls_R_factor_gt 0.0461
_refine_ls_shift/su_max 0.002
_refine_ls_shift/su_mean 0.000
_refine_ls_structure_factor_coef Fsqd
_refine_ls_weighting_details 'calc w=1/[\s^2^(Fo^2^)+(0.047P)^2^+0.106P] where P=(Fo^2^+2Fc^2^)/3'
_refine_ls_weighting_scheme calc
_refine_ls_wR_factor_gt 0.0965
_refine_ls_wR_factor_ref 0.1099
_reflns_number_gt 10355
_reflns_number_total 13074
_reflns_threshold_expression I>2\s(I)
_cod_data_source_file lh2682.cif
_cod_data_source_block I
_cod_depositor_comments
;
The following automatic conversions were performed:
'_symmetry_cell_setting' value 'Orthorhombic' changed to 'orthorhombic'
according to '/home/saulius/struct/CIF-dictionaries/cif_core.dic'
dictionary named 'cif_core.dic' version 2.4.1 from
2010-06-29.

'_exptl_absorpt_correction_type' value 'Multi-scan' changed
to 'multi-scan' according to
'/home/saulius/struct/CIF-dictionaries/cif_core.dic' dictionary named
'cif_core.dic' version 2.4.1 from 2010-06-29.

Automatic conversion script
Id: cif_fix_enum 1527 2010-12-29 10:47:43Z saulius 

The following automatic conversions were performed:

'_symmetry_cell_setting' value 'Orthorhombic' changed to
'orthorhombic' according to
/home/saulius/struct/CIF-dictionaries/cif_core.dic dictionary named
'cif_core.dic' version 2.4.1 from
2010-06-29.

'_exptl_absorpt_correction_type' value 'Multi-scan'
changed to 'multi-scan' according to
/home/saulius/struct/CIF-dictionaries/cif_core.dic dictionary named
'cif_core.dic' version 2.4.1 from 2010-06-29.

Automatic conversion script
Id: cif_fix_values 1715 2011-07-08 13:25:40Z adriana 
;
_cod_database_code 2219396
_cod_database_fobs_code 2219396

loop_
_symmetry_equiv_pos_as_xyz
'x, y, z'
'-x, -y, z+1/2'
'x+1/2, -y, z'
'-x+1/2, y, z+1/2'

loop_
_atom_site_type_symbol
_atom_site_label
_atom_site_fract_x
_atom_site_fract_y
_atom_site_fract_z
_atom_site_U_iso_or_equiv
_atom_site_adp_type
_atom_site_calc_flag
_atom_site_refinement_flags
_atom_site_occupancy
S S1 0.61020(3) 0.10851(3) 0.49998(5) 0.01813(13) Uani d . 1
S S2 0.37510(2) 0.39163(3) 0.74680(5) 0.01700(13) Uani d . 1
O O1 0.55912(8) 0.15648(10) 0.82414(14) 0.0307(5) Uani d . 1
O O2 0.54769(7) 0.17288(9) 0.65688(14) 0.0215(4) Uani d . 1
O O3 0.59777(7) 0.18381(9) 0.01696(14) 0.0275(4) Uani d . 1
H H3O 0.6043 0.1669 -0.0418 0.041 Uiso d R 1
O O4 0.41450(9) 0.34101(11) 0.41905(14) 0.0367(5) Uani d . 1
O O5 0.43445(7) 0.32878(9) 0.58473(13) 0.0206(4) Uani d . 1
O O6 0.41772(7) 0.31263(8) 1.21888(13) 0.0190(4) Uani d . 1
H H6O 0.4154 0.3238 1.2815 0.028 Uiso d R 1
N N1 0.68358(9) 0.02784(11) 0.60001(18) 0.0216(5) Uani d . 1
N N2 0.30600(9) 0.48203(10) 0.65446(18) 0.0202(5) Uani d . 1
N N3 0.48194(8) 0.27324(10) 0.76764(15) 0.0171(4) Uani d . 1
H H31 0.4621 0.2982 0.7228 0.021 Uiso calc R 1
H H32 0.4994 0.2390 0.7338 0.021 Uiso calc R 1
N N4 0.50031(8) 0.22795(10) 0.47395(16) 0.0183(5) Uani d . 1
H H41 0.4817 0.2624 0.5053 0.022 Uiso calc R 1
H H42 0.5205 0.2052 0.5207 0.022 Uiso calc R 1
C C1 0.57288(10) 0.14489(12) 0.7329(2) 0.0174(5) Uani d . 1
C C2 0.62184(10) 0.09532(12) 0.7132(2) 0.0154(5) Uani d . 1
C C3 0.65056(10) 0.06652(12) 0.7969(2) 0.0183(5) Uani d . 1
H H3 0.6393 0.0790 0.8649 0.022 Uiso calc R 1
C C4 0.69525(10) 0.02001(13) 0.7826(2) 0.0241(6) Uani d . 1
H H4 0.7155 0.0010 0.8398 0.029 Uiso calc R 1
C C5 0.70982(11) 0.00190(14) 0.6839(2) 0.0261(6) Uani d . 1
H H5 0.7402 -0.0309 0.6742 0.031 Uiso calc R 1
C C6 0.64087(10) 0.07440(12) 0.6142(2) 0.0168(5) Uani d . 1
C C7 0.64989(12) 0.05976(14) 0.4028(2) 0.0224(6) Uani d . 1
H H7A 0.6913 0.0637 0.4163 0.027 Uiso calc R 1
H H7B 0.6393 0.0087 0.4046 0.027 Uiso calc R 1
C C8 0.63593(10) 0.09092(12) 0.2985(2) 0.0171(5) Uani d . 1
C C9 0.67319(10) 0.13750(12) 0.2502(2) 0.0195(5) Uani d . 1
H H9 0.7080 0.1492 0.2836 0.023 Uiso calc R 1
C C10 0.66148(10) 0.16767(12) 0.1548(2) 0.0174(5) Uani d . 1
C C11 0.60902(10) 0.15045(13) 0.1087(2) 0.0167(5) Uani d . 1
C C12 0.56896(10) 0.10404(12) 0.1557(2) 0.0149(5) Uani d . 1
C C13 0.58492(10) 0.07448(12) 0.2512(2) 0.0178(5) Uani d . 1
H H13 0.5597 0.0421 0.2842 0.021 Uiso calc R 1
C C14 0.70550(10) 0.21645(13) 0.1011(2) 0.0189(5) Uani d . 1
C C15 0.75874(11) 0.22665(13) 0.1683(2) 0.0273(6) Uani d . 1
H H15A 0.7861 0.2572 0.1322 0.041 Uiso calc R 1
H H15B 0.7763 0.1802 0.1821 0.041 Uiso calc R 1
H H15C 0.7479 0.2491 0.2337 0.041 Uiso calc R 1
C C16 0.72503(11) 0.18201(13) -0.0005(2) 0.0269(6) Uani d . 1
H H16A 0.7571 0.2091 -0.0289 0.040 Uiso calc R 1
H H16B 0.6934 0.1822 -0.0499 0.040 Uiso calc R 1
H H16C 0.7370 0.1328 0.0127 0.040 Uiso calc R 1
C C17 0.68062(11) 0.29091(12) 0.0801(2) 0.0231(6) Uani d . 1
H H17A 0.7089 0.3199 0.0434 0.035 Uiso calc R 1
H H17B 0.6710 0.3139 0.1457 0.035 Uiso calc R 1
H H17C 0.6462 0.2864 0.0378 0.035 Uiso calc R 1
C C18 0.50986(10) 0.08924(13) 0.1108(2) 0.0195(5) Uani d . 1
C C19 0.51350(11) 0.04930(14) 0.0071(2) 0.0269(6) Uani d . 1
H H19A 0.5330 0.0793 -0.0438 0.040 Uiso calc R 1
H H19B 0.4749 0.0383 -0.0173 0.040 Uiso calc R 1
H H19C 0.5349 0.0049 0.0165 0.040 Uiso calc R 1
C C20 0.47803(11) 0.16037(14) 0.0993(2) 0.0269(6) Uani d . 1
H H20A 0.5000 0.1923 0.0546 0.040 Uiso calc R 1
H H20B 0.4733 0.1824 0.1673 0.040 Uiso calc R 1
H H20C 0.4404 0.1518 0.0686 0.040 Uiso calc R 1
C C21 0.47340(11) 0.04226(15) 0.1813(2) 0.0304(7) Uani d . 1
H H21A 0.4913 -0.0047 0.1883 0.046 Uiso calc R 1
H H21B 0.4353 0.0368 0.1513 0.046 Uiso calc R 1
H H21C 0.4702 0.0646 0.2493 0.046 Uiso calc R 1
C C22 0.40686(10) 0.35717(12) 0.5114(2) 0.0181(5) Uani d . 1
C C23 0.36259(10) 0.41265(12) 0.53553(19) 0.0143(5) Uani d . 1
C C24 0.33721(10) 0.44858(12) 0.4542(2) 0.0184(5) Uani d . 1
H H24 0.3480 0.4374 0.3854 0.022 Uiso calc R 1
C C25 0.29663(10) 0.50023(13) 0.4717(2) 0.0208(6) Uani d . 1
H H25 0.2790 0.5250 0.4162 0.025 Uiso calc R 1
C C26 0.28250(11) 0.51463(13) 0.5729(2) 0.0225(6) Uani d . 1
H H26 0.2543 0.5499 0.5856 0.027 Uiso calc R 1
C C27 0.34564(10) 0.43232(12) 0.63614(19) 0.0141(5) Uani d . 1
C C28 0.33757(11) 0.43887(13) 0.8492(2) 0.0170(5) Uani d . 1
H H28A 0.3463 0.4904 0.8461 0.020 Uiso calc R 1
H H28B 0.2959 0.4325 0.8416 0.020 Uiso calc R 1
C C29 0.35749(10) 0.40803(12) 0.95089(19) 0.0148(5) Uani d . 1
C C30 0.32436(10) 0.35929(12) 1.0027(2) 0.0173(5) Uani d . 1
H H30 0.2884 0.3464 0.9746 0.021 Uiso calc R 1
C C31 0.34198(10) 0.32795(12) 1.0958(2) 0.0155(5) Uani d . 1
C C32 0.39612(10) 0.34766(12) 1.13377(19) 0.0157(5) Uani d . 1
C C33 0.43076(10) 0.39769(12) 1.08274(19) 0.0146(5) Uani d . 1
C C34 0.40991(10) 0.42713(12) 0.9921(2) 0.0162(5) Uani d . 1
H H34 0.4323 0.4616 0.9570 0.019 Uiso calc R 1
C C35 0.30171(10) 0.27660(12) 1.1540(2) 0.0183(5) Uani d . 1
C C36 0.24629(11) 0.26426(13) 1.0958(2) 0.0243(6) Uani d . 1
H H36A 0.2546 0.2425 1.0287 0.036 Uiso calc R 1
H H36B 0.2269 0.3099 1.0852 0.036 Uiso calc R 1
H H36C 0.2217 0.2324 1.1358 0.036 Uiso calc R 1
C C37 0.28590(11) 0.31062(13) 1.2593(2) 0.0241(6) Uani d . 1
H H37A 0.2711 0.3588 1.2481 0.036 Uiso calc R 1
H H37B 0.3199 0.3130 1.3031 0.036 Uiso calc R 1
H H37C 0.2567 0.2816 1.2933 0.036 Uiso calc R 1
C C38 0.32972(11) 0.20349(12) 1.1719(2) 0.0216(6) Uani d . 1
H H38A 0.3375 0.1808 1.1053 0.032 Uiso calc R 1
H H38B 0.3039 0.1733 1.2123 0.032 Uiso calc R 1
H H38C 0.3656 0.2098 1.2096 0.032 Uiso calc R 1
C C39 0.48994(11) 0.41931(13) 1.1241(2) 0.0196(5) Uani d . 1
C C40 0.48624(11) 0.44881(13) 1.2354(2) 0.0251(6) Uani d . 1
H H40A 0.4745 0.4106 1.2824 0.038 Uiso calc R 1
H H40B 0.4582 0.4875 1.2379 0.038 Uiso calc R 1
H H40C 0.5237 0.4670 1.2564 0.038 Uiso calc R 1
C C41 0.53056(11) 0.35538(14) 1.1212(2) 0.0261(6) Uani d . 1
H H41A 0.5331 0.3372 1.0505 0.039 Uiso calc R 1
H H41B 0.5161 0.3178 1.1667 0.039 Uiso calc R 1
H H41C 0.5685 0.3702 1.1446 0.039 Uiso calc R 1
C C42 0.51695(12) 0.47812(15) 1.0582(2) 0.0322(7) Uani d . 1
H H42A 0.5206 0.4615 0.9869 0.048 Uiso calc R 1
H H42B 0.5548 0.4898 1.0856 0.048 Uiso calc R 1
H H42C 0.4927 0.5206 1.0601 0.048 Uiso calc R 1
C C43 0.65576(12) 0.42326(16) 0.7114(2) 0.0344(7) Uani d . 1
H H43A 0.6851 0.4508 0.7476 0.052 Uiso calc R 1
H H43B 0.6344 0.4547 0.6650 0.052 Uiso calc R 1
H H43C 0.6739 0.3853 0.6713 0.052 Uiso calc R 1
C C44 0.61514(10) 0.39058(14) 0.7898(2) 0.0253(6) Uani d . 1
H H44A 0.6369 0.3587 0.8363 0.030 Uiso calc R 1
H H44B 0.5982 0.4290 0.8322 0.030 Uiso calc R 1
C C45 0.56770(11) 0.34850(13) 0.7389(2) 0.0238(6) Uani d . 1
H H45A 0.5476 0.3795 0.6889 0.029 Uiso calc R 1
H H45B 0.5844 0.3081 0.7002 0.029 Uiso calc R 1
C C46 0.52529(10) 0.32027(13) 0.8164(2) 0.0199(5) Uani d . 1
H H46A 0.5459 0.2932 0.8703 0.024 Uiso calc R 1
H H46B 0.5058 0.3608 0.8502 0.024 Uiso calc R 1
C C47 0.44247(10) 0.24120(13) 0.84408(19) 0.0194(5) Uani d . 1
H H47A 0.4235 0.2798 0.8833 0.023 Uiso calc R 1
H H47B 0.4648 0.2122 0.8935 0.023 Uiso calc R 1
C C48 0.39737(11) 0.19470(13) 0.7948(2) 0.0216(6) Uani d . 1
H H48A 0.4160 0.1552 0.7571 0.026 Uiso calc R 1
H H48B 0.3753 0.2232 0.7444 0.026 Uiso calc R 1
C C49 0.35703(11) 0.16424(14) 0.8757(2) 0.0251(6) Uani d . 1
H H49A 0.3794 0.1343 0.9239 0.030 Uiso calc R 1
H H49B 0.3407 0.2041 0.9159 0.030 Uiso calc R 1
C C50 0.30874(11) 0.12013(15) 0.8326(3) 0.0325(7) Uani d . 1
H H50A 0.2844 0.1035 0.8892 0.049 Uiso calc R 1
H H50B 0.3244 0.0790 0.7955 0.049 Uiso calc R 1
H H50C 0.2861 0.1492 0.7851 0.049 Uiso calc R 1
C C51 0.33482(13) 0.06566(15) 0.5409(2) 0.0332(7) Uani d . 1
H H51A 0.3061 0.0359 0.5068 0.050 Uiso calc R 1
H H51B 0.3157 0.1030 0.5809 0.050 Uiso calc R 1
H H51C 0.3580 0.0361 0.5871 0.050 Uiso calc R 1
C C52 0.37294(11) 0.09964(14) 0.4602(2) 0.0271(6) Uani d . 1
H H52A 0.3491 0.1271 0.4113 0.033 Uiso calc R 1
H H52B 0.3926 0.0617 0.4208 0.033 Uiso calc R 1
C C53 0.41734(10) 0.14901(13) 0.5081(2) 0.0218(6) Uani d . 1
H H53A 0.3978 0.1894 0.5422 0.026 Uiso calc R 1
H H53B 0.4391 0.1227 0.5613 0.026 Uiso calc R 1
C C54 0.45836(11) 0.17755(13) 0.4273(2) 0.0207(6) Uani d . 1
H H54A 0.4790 0.1373 0.3950 0.025 Uiso calc R 1
H H54B 0.4366 0.2024 0.3726 0.025 Uiso calc R 1
C C55 0.53960(11) 0.25952(13) 0.3961(2) 0.0195(5) Uani d . 1
H H55A 0.5175 0.2897 0.3479 0.023 Uiso calc R 1
H H55B 0.5577 0.2209 0.3557 0.023 Uiso calc R 1
C C56 0.58557(11) 0.30413(13) 0.44713(19) 0.0209(6) Uani d . 1
H H56A 0.6058 0.2751 0.4994 0.025 Uiso calc R 1
H H56B 0.5678 0.3452 0.4827 0.025 Uiso calc R 1
C C57 0.62798(11) 0.33087(15) 0.3670(2) 0.0270(6) Uani d . 1
H H57A 0.6417 0.2899 0.3258 0.032 Uiso calc R 1
H H57B 0.6081 0.3639 0.3195 0.032 Uiso calc R 1
C C58 0.67879(12) 0.36869(14) 0.4135(2) 0.0312(7) Uani d . 1
H H58A 0.7037 0.3860 0.3582 0.047 Uiso calc R 1
H H58B 0.7000 0.3355 0.4574 0.047 Uiso calc R 1
H H58C 0.6656 0.4091 0.4550 0.047 Uiso calc R 1

loop_
_atom_site_aniso_label
_atom_site_aniso_U_11
_atom_site_aniso_U_22
_atom_site_aniso_U_33
_atom_site_aniso_U_12
_atom_site_aniso_U_13
_atom_site_aniso_U_23
S1 0.0223(3) 0.0195(3) 0.0126(3) 0.0055(2) -0.0010(3) -0.0002(3)
S2 0.0206(3) 0.0185(3) 0.0120(3) 0.0065(2) 0.0000(2) 0.0012(3)
O1 0.0422(12) 0.0361(11) 0.0137(10) 0.0189(9) 0.0019(9) -0.0003(8)
O2 0.0245(10) 0.0234(9) 0.0165(9) 0.0082(7) -0.0021(8) -0.0004(8)
O3 0.0347(11) 0.0353(10) 0.0124(10) -0.0099(8) -0.0040(8) 0.0088(8)
O4 0.0512(14) 0.0457(12) 0.0131(10) 0.0302(10) 0.0003(9) -0.0032(9)
O5 0.0263(10) 0.0229(9) 0.0127(9) 0.0090(7) -0.0012(8) 0.0011(7)
O6 0.0234(9) 0.0213(9) 0.0122(9) 0.0025(7) -0.0018(7) 0.0033(7)
N1 0.0219(11) 0.0222(11) 0.0206(12) 0.0052(9) 0.0005(9) 0.0030(9)
N2 0.0218(11) 0.0213(10) 0.0177(11) 0.0056(8) 0.0006(9) 0.0062(9)
N3 0.0214(11) 0.0170(10) 0.0130(11) 0.0064(8) -0.0013(8) -0.0009(8)
N4 0.0196(11) 0.0193(10) 0.0159(11) 0.0065(8) 0.0018(9) -0.0007(8)
C1 0.0208(13) 0.0156(12) 0.0156(14) 0.0008(9) -0.0009(10) -0.0022(10)
C2 0.0191(12) 0.0130(11) 0.0142(13) -0.0036(9) -0.0001(10) 0.0004(9)
C3 0.0208(13) 0.0189(12) 0.0152(13) -0.0036(10) -0.0007(10) -0.0003(10)
C4 0.0211(14) 0.0309(15) 0.0204(15) 0.0030(11) -0.0026(11) 0.0073(11)
C5 0.0209(14) 0.0291(14) 0.0283(17) 0.0111(11) 0.0008(11) 0.0074(12)
C6 0.0174(12) 0.0154(11) 0.0175(14) -0.0015(9) -0.0025(10) 0.0014(10)
C7 0.0264(14) 0.0227(14) 0.0179(15) 0.0064(11) 0.0001(11) 0.0002(11)
C8 0.0206(14) 0.0169(12) 0.0139(14) 0.0063(10) 0.0025(10) -0.0022(10)
C9 0.0200(12) 0.0201(12) 0.0185(13) 0.0050(10) -0.0025(11) -0.0048(11)
C10 0.0175(12) 0.0165(12) 0.0182(13) 0.0013(9) 0.0035(10) -0.0005(10)
C11 0.0216(13) 0.0188(12) 0.0098(13) 0.0016(10) -0.0007(10) 0.0001(10)
C12 0.0150(12) 0.0152(12) 0.0144(13) -0.0004(9) 0.0007(10) -0.0018(10)
C13 0.0216(13) 0.0150(12) 0.0166(14) 0.0013(9) 0.0068(11) -0.0004(11)
C14 0.0148(12) 0.0220(13) 0.0200(14) -0.0015(9) 0.0036(10) 0.0002(11)
C15 0.0205(14) 0.0315(14) 0.0298(16) -0.0029(11) 0.0008(12) -0.0017(12)
C16 0.0268(14) 0.0298(14) 0.0241(15) -0.0038(11) 0.0062(12) -0.0030(12)
C17 0.0202(13) 0.0234(13) 0.0257(15) -0.0021(10) 0.0045(11) 0.0019(11)
C18 0.0163(12) 0.0237(13) 0.0184(13) -0.0046(10) 0.0012(10) -0.0027(11)
C19 0.0294(15) 0.0333(15) 0.0180(14) -0.0087(12) -0.0018(12) -0.0056(13)
C20 0.0198(13) 0.0345(15) 0.0264(15) 0.0015(11) -0.0042(12) -0.0039(12)
C21 0.0281(15) 0.0381(16) 0.0249(16) -0.0128(12) -0.0018(12) -0.0010(12)
C22 0.0220(13) 0.0175(12) 0.0148(13) 0.0010(10) 0.0006(11) -0.0004(10)
C23 0.0168(13) 0.0124(11) 0.0139(13) -0.0013(10) -0.0001(10) -0.0001(9)
C24 0.0216(13) 0.0203(13) 0.0132(13) -0.0031(10) -0.0004(10) 0.0023(10)
C25 0.0211(13) 0.0242(13) 0.0171(13) 0.0011(10) -0.0019(10) 0.0079(10)
C26 0.0258(14) 0.0225(13) 0.0192(14) 0.0084(10) 0.0002(11) 0.0026(10)
C27 0.0157(12) 0.0128(11) 0.0139(13) -0.0028(9) -0.0015(10) 0.0034(9)
C28 0.0193(13) 0.0177(12) 0.0139(13) 0.0059(10) 0.0027(10) -0.0019(10)
C29 0.0176(12) 0.0145(12) 0.0124(13) 0.0059(9) 0.0003(10) -0.0026(10)
C30 0.0174(12) 0.0178(12) 0.0167(13) 0.0018(9) -0.0012(10) -0.0026(11)
C31 0.0173(12) 0.0153(11) 0.0137(13) 0.0028(9) 0.0044(10) -0.0052(10)
C32 0.0192(12) 0.0175(12) 0.0106(13) 0.0058(10) 0.0002(10) -0.0011(10)
C33 0.0158(12) 0.0146(12) 0.0133(13) 0.0004(9) 0.0016(9) -0.0047(10)
C34 0.0194(12) 0.0137(11) 0.0154(14) -0.0013(9) 0.0034(10) -0.0028(10)
C35 0.0171(12) 0.0215(12) 0.0164(13) -0.0004(10) 0.0052(10) 0.0003(11)
C36 0.0195(13) 0.0252(13) 0.0281(15) -0.0024(10) 0.0015(12) 0.0024(12)
C37 0.0230(13) 0.0269(13) 0.0224(15) -0.0029(10) 0.0098(11) -0.0013(11)
C38 0.0222(13) 0.0187(12) 0.0238(15) -0.0015(10) 0.0028(11) 0.0023(11)
C39 0.0210(13) 0.0217(13) 0.0160(14) -0.0046(10) -0.0008(10) -0.0002(10)
C40 0.0291(14) 0.0243(13) 0.0220(16) -0.0041(11) -0.0052(12) -0.0044(12)
C41 0.0188(13) 0.0399(15) 0.0197(14) 0.0019(11) -0.0016(11) -0.0036(12)
C42 0.0297(16) 0.0395(17) 0.0275(16) -0.0155(13) -0.0038(12) 0.0044(13)
C43 0.0311(16) 0.0406(17) 0.0315(17) -0.0076(13) 0.0051(13) -0.0065(13)
C44 0.0255(15) 0.0316(15) 0.0187(15) 0.0001(11) 0.0000(11) 0.0001(12)
C45 0.0285(14) 0.0231(13) 0.0197(15) 0.0007(10) 0.0001(12) 0.0003(11)
C46 0.0249(14) 0.0212(13) 0.0135(13) 0.0030(10) -0.0016(11) -0.0032(10)
C47 0.0218(13) 0.0247(13) 0.0116(13) 0.0021(11) 0.0008(10) 0.0016(10)
C48 0.0249(14) 0.0202(13) 0.0197(15) 0.0018(11) -0.0014(11) -0.0025(11)
C49 0.0267(15) 0.0246(14) 0.0241(16) -0.0013(11) 0.0000(12) -0.0015(12)
C50 0.0300(16) 0.0292(15) 0.0385(19) -0.0023(12) -0.0103(14) 0.0085(13)
C51 0.0353(17) 0.0401(17) 0.0242(16) -0.0098(13) 0.0034(13) -0.0026(13)
C52 0.0275(15) 0.0317(15) 0.0223(16) -0.0045(11) -0.0012(12) -0.0022(12)
C53 0.0280(14) 0.0218(13) 0.0156(13) -0.0009(10) 0.0029(11) -0.0013(11)
C54 0.0227(14) 0.0233(13) 0.0160(13) 0.0022(10) -0.0025(10) -0.0009(11)
C55 0.0225(14) 0.0205(13) 0.0156(13) 0.0037(10) 0.0022(10) 0.0002(10)
C56 0.0259(14) 0.0225(13) 0.0144(14) 0.0022(10) -0.0009(11) 0.0001(10)
C57 0.0278(15) 0.0309(15) 0.0222(15) -0.0033(12) -0.0014(12) -0.0009(12)
C58 0.0300(16) 0.0272(14) 0.0363(18) -0.0040(12) -0.0098(13) 0.0063(13)

loop_
_atom_type_symbol
_atom_type_description
_atom_type_scat_dispersion_real
_atom_type_scat_dispersion_imag
_atom_type_scat_source
C C 0.0033 0.0016 'International Tables Vol C Tables 4.2.6.8 and 6.1.1.4'
H H 0.0000 0.0000 'International Tables Vol C Tables 4.2.6.8 and 6.1.1.4'
N N 0.0061 0.0033 'International Tables Vol C Tables 4.2.6.8 and 6.1.1.4'
O O 0.0106 0.0060 'International Tables Vol C Tables 4.2.6.8 and 6.1.1.4'
S S 0.1246 0.1234 'International Tables Vol C Tables 4.2.6.8 and 6.1.1.4'

loop_
_geom_angle_atom_site_label_1
_geom_angle_atom_site_label_2
_geom_angle_atom_site_label_3
_geom_angle
C6 S1 C7 101.00(12)
C27 S2 C28 101.10(11)
C11 O3 H3O 125.4
C32 O6 H6O 129.0
C6 N1 C5 117.9(2)
C26 N2 C27 117.7(2)
C47 N3 C46 112.50(19)
C47 N3 H31 109.1
C46 N3 H31 109.1
C47 N3 H32 109.1
C46 N3 H32 109.1
H31 N3 H32 107.8
C55 N4 C54 112.64(19)
C55 N4 H41 109.1
C54 N4 H41 109.1
C55 N4 H42 109.1
C54 N4 H42 109.1
H41 N4 H42 107.8
O1 C1 O2 123.2(2)
O1 C1 C2 117.9(2)
O2 C1 C2 118.9(2)
C3 C2 C6 116.7(2)
C3 C2 C1 118.7(2)
C6 C2 C1 124.6(2)
C4 C3 C2 120.7(2)
C4 C3 H3 119.6
C2 C3 H3 119.6
C5 C4 C3 118.3(2)
C5 C4 H4 120.8
C3 C4 H4 120.8
N1 C5 C4 123.6(2)
N1 C5 H5 118.2
C4 C5 H5 118.2
N1 C6 C2 122.7(2)
N1 C6 S1 115.14(19)
C2 C6 S1 122.13(18)
C8 C7 S1 108.40(17)
C8 C7 H7A 110.0
S1 C7 H7A 110.0
C8 C7 H7B 110.0
S1 C7 H7B 110.0
H7A C7 H7B 108.4
C13 C8 C9 119.1(2)
C13 C8 C7 120.0(2)
C9 C8 C7 120.8(2)
C8 C9 C10 122.4(2)
C8 C9 H9 118.8
C10 C9 H9 118.8
C9 C10 C11 117.3(2)
C9 C10 C14 120.8(2)
C11 C10 C14 121.9(2)
O3 C11 C10 115.6(2)
O3 C11 C12 121.7(2)
C10 C11 C12 122.6(2)
C13 C12 C11 116.3(2)
C13 C12 C18 120.3(2)
C11 C12 C18 123.3(2)
C8 C13 C12 122.2(2)
C8 C13 H13 118.9
C12 C13 H13 118.9
C15 C14 C16 107.3(2)
C15 C14 C17 107.2(2)
C16 C14 C17 110.1(2)
C15 C14 C10 111.1(2)
C16 C14 C10 109.6(2)
C17 C14 C10 111.39(19)
C14 C15 H15A 109.5
C14 C15 H15B 109.5
H15A C15 H15B 109.5
C14 C15 H15C 109.5
H15A C15 H15C 109.5
H15B C15 H15C 109.5
C14 C16 H16A 109.5
C14 C16 H16B 109.5
H16A C16 H16B 109.5
C14 C16 H16C 109.5
H16A C16 H16C 109.5
H16B C16 H16C 109.5
C14 C17 H17A 109.5
C14 C17 H17B 109.5
H17A C17 H17B 109.5
C14 C17 H17C 109.5
H17A C17 H17C 109.5
H17B C17 H17C 109.5
C12 C18 C21 112.5(2)
C12 C18 C20 108.62(19)
C21 C18 C20 106.7(2)
C12 C18 C19 111.7(2)
C21 C18 C19 105.8(2)
C20 C18 C19 111.4(2)
C18 C19 H19A 109.5
C18 C19 H19B 109.5
H19A C19 H19B 109.5
C18 C19 H19C 109.5
H19A C19 H19C 109.5
H19B C19 H19C 109.5
C18 C20 H20A 109.5
C18 C20 H20B 109.5
H20A C20 H20B 109.5
C18 C20 H20C 109.5
H20A C20 H20C 109.5
H20B C20 H20C 109.5
C18 C21 H21A 109.5
C18 C21 H21B 109.5
H21A C21 H21B 109.5
C18 C21 H21C 109.5
H21A C21 H21C 109.5
H21B C21 H21C 109.5
O4 C22 O5 123.0(2)
O4 C22 C23 117.9(2)
O5 C22 C23 119.1(2)
C24 C23 C27 117.0(2)
C24 C23 C22 118.4(2)
C27 C23 C22 124.6(2)
C25 C24 C23 120.9(2)
C25 C24 H24 119.5
C23 C24 H24 119.5
C26 C25 C24 117.4(2)
C26 C25 H25 121.3
C24 C25 H25 121.3
N2 C26 C25 124.2(2)
N2 C26 H26 117.9
C25 C26 H26 117.9
N2 C27 C23 122.8(2)
N2 C27 S2 115.40(19)
C23 C27 S2 121.81(18)
C29 C28 S2 107.43(16)
C29 C28 H28A 110.2
S2 C28 H28A 110.2
C29 C28 H28B 110.2
S2 C28 H28B 110.2
H28A C28 H28B 108.5
C30 C29 C34 118.9(2)
C30 C29 C28 120.4(2)
C34 C29 C28 120.7(2)
C29 C30 C31 122.2(2)
C29 C30 H30 118.9
C31 C30 H30 118.9
C30 C31 C32 117.0(2)
C30 C31 C35 120.0(2)
C32 C31 C35 122.9(2)
O6 C32 C33 118.8(2)
O6 C32 C31 118.9(2)
C33 C32 C31 122.0(2)
C34 C33 C32 117.4(2)
C34 C33 C39 120.4(2)
C32 C33 C39 122.1(2)
C29 C34 C33 122.4(2)
C29 C34 H34 118.8
C33 C34 H34 118.8
C36 C35 C38 107.7(2)
C36 C35 C31 112.0(2)
C38 C35 C31 111.66(19)
C36 C35 C37 107.2(2)
C38 C35 C37 109.6(2)
C31 C35 C37 108.57(19)
C35 C36 H36A 109.5
C35 C36 H36B 109.5
H36A C36 H36B 109.5
C35 C36 H36C 109.5
H36A C36 H36C 109.5
H36B C36 H36C 109.5
C35 C37 H37A 109.5
C35 C37 H37B 109.5
H37A C37 H37B 109.5
C35 C37 H37C 109.5
H37A C37 H37C 109.5
H37B C37 H37C 109.5
C35 C38 H38A 109.5
C35 C38 H38B 109.5
H38A C38 H38B 109.5
C35 C38 H38C 109.5
H38A C38 H38C 109.5
H38B C38 H38C 109.5
C42 C39 C41 107.1(2)
C42 C39 C33 111.6(2)
C41 C39 C33 110.2(2)
C42 C39 C40 106.6(2)
C41 C39 C40 109.7(2)
C33 C39 C40 111.6(2)
C39 C40 H40A 109.5
C39 C40 H40B 109.5
H40A C40 H40B 109.5
C39 C40 H40C 109.5
H40A C40 H40C 109.5
H40B C40 H40C 109.5
C39 C41 H41A 109.5
C39 C41 H41B 109.5
H41A C41 H41B 109.5
C39 C41 H41C 109.5
H41A C41 H41C 109.5
H41B C41 H41C 109.5
C39 C42 H42A 109.5
C39 C42 H42B 109.5
H42A C42 H42B 109.5
C39 C42 H42C 109.5
H42A C42 H42C 109.5
H42B C42 H42C 109.5
C44 C43 H43A 109.5
C44 C43 H43B 109.5
H43A C43 H43B 109.5
C44 C43 H43C 109.5
H43A C43 H43C 109.5
H43B C43 H43C 109.5
C45 C44 C43 112.3(2)
C45 C44 H44A 109.2
C43 C44 H44A 109.2
C45 C44 H44B 109.2
C43 C44 H44B 109.2
H44A C44 H44B 107.9
C46 C45 C44 112.1(2)
C46 C45 H45A 109.2
C44 C45 H45A 109.2
C46 C45 H45B 109.2
C44 C45 H45B 109.2
H45A C45 H45B 107.9
N3 C46 C45 112.0(2)
N3 C46 H46A 109.2
C45 C46 H46A 109.2
N3 C46 H46B 109.2
C45 C46 H46B 109.2
H46A C46 H46B 107.9
N3 C47 C48 112.8(2)
N3 C47 H47A 109.0
C48 C47 H47A 109.0
N3 C47 H47B 109.0
C48 C47 H47B 109.0
H47A C47 H47B 107.8
C47 C48 C49 111.1(2)
C47 C48 H48A 109.4
C49 C48 H48A 109.4
C47 C48 H48B 109.4
C49 C48 H48B 109.4
H48A C48 H48B 108.0
C50 C49 C48 114.6(2)
C50 C49 H49A 108.6
C48 C49 H49A 108.6
C50 C49 H49B 108.6
C48 C49 H49B 108.6
H49A C49 H49B 107.6
C49 C50 H50A 109.5
C49 C50 H50B 109.5
H50A C50 H50B 109.5
C49 C50 H50C 109.5
H50A C50 H50C 109.5
H50B C50 H50C 109.5
C52 C51 H51A 109.5
C52 C51 H51B 109.5
H51A C51 H51B 109.5
C52 C51 H51C 109.5
H51A C51 H51C 109.5
H51B C51 H51C 109.5
C51 C52 C53 112.2(2)
C51 C52 H52A 109.2
C53 C52 H52A 109.2
C51 C52 H52B 109.2
C53 C52 H52B 109.2
H52A C52 H52B 107.9
C54 C53 C52 111.5(2)
C54 C53 H53A 109.3
C52 C53 H53A 109.3
C54 C53 H53B 109.3
C52 C53 H53B 109.3
H53A C53 H53B 108.0
N4 C54 C53 111.2(2)
N4 C54 H54A 109.4
C53 C54 H54A 109.4
N4 C54 H54B 109.4
C53 C54 H54B 109.4
H54A C54 H54B 108.0
N4 C55 C56 111.3(2)
N4 C55 H55A 109.4
C56 C55 H55A 109.4
N4 C55 H55B 109.4
C56 C55 H55B 109.4
H55A C55 H55B 108.0
C55 C56 C57 110.4(2)
C55 C56 H56A 109.6
C57 C56 H56A 109.6
C55 C56 H56B 109.6
C57 C56 H56B 109.6
H56A C56 H56B 108.1
C58 C57 C56 113.4(2)
C58 C57 H57A 108.9
C56 C57 H57A 108.9
C58 C57 H57B 108.9
C56 C57 H57B 108.9
H57A C57 H57B 107.7
C57 C58 H58A 109.5
C57 C58 H58B 109.5
H58A C58 H58B 109.5
C57 C58 H58C 109.5
H58A C58 H58C 109.5
H58B C58 H58C 109.5

loop_
_geom_bond_atom_site_label_1
_geom_bond_atom_site_label_2
_geom_bond_distance
S1 C6 1.767(3)
S1 C7 1.814(3)
S2 C27 1.766(2)
S2 C28 1.823(2)
O1 C1 1.245(3)
O2 C1 1.264(3)
O3 C11 1.370(3)
O3 H3O 0.8400
O4 C22 1.248(3)
O5 C22 1.268(3)
O6 C32 1.381(3)
O6 H6O 0.8400
N1 C6 1.342(3)
N1 C5 1.341(3)
N2 C26 1.340(3)
N2 C27 1.338(3)
N3 C47 1.483(3)
N3 C46 1.487(3)
N3 H31 0.8800
N3 H32 0.8800
N4 C55 1.490(3)
N4 C54 1.493(3)
N4 H41 0.8800
N4 H42 0.8800
C1 C2 1.500(3)
C2 C3 1.387(3)
C2 C6 1.415(4)
C3 C4 1.377(3)
C3 H3 0.9500
C4 C5 1.367(4)
C4 H4 0.9500
C5 H5 0.9500
C7 C8 1.509(4)
C7 H7A 0.9900
C7 H7B 0.9900
C8 C13 1.379(3)
C8 C9 1.385(3)
C9 C10 1.388(4)
C9 H9 0.9500
C10 C11 1.405(3)
C10 C14 1.546(3)
C11 C12 1.419(3)
C12 C13 1.408(4)
C12 C18 1.528(3)
C13 H13 0.9500
C14 C15 1.535(4)
C14 C16 1.536(4)
C14 C17 1.539(3)
C15 H15A 0.9800
C15 H15B 0.9800
C15 H15C 0.9800
C16 H16A 0.9800
C16 H16B 0.9800
C16 H16C 0.9800
C17 H17A 0.9800
C17 H17B 0.9800
C17 H17C 0.9800
C18 C21 1.531(4)
C18 C20 1.537(3)
C18 C19 1.541(4)
C19 H19A 0.9800
C19 H19B 0.9800
C19 H19C 0.9800
C20 H20A 0.9800
C20 H20B 0.9800
C20 H20C 0.9800
C21 H21A 0.9800
C21 H21B 0.9800
C21 H21C 0.9800
C22 C23 1.503(3)
C23 C24 1.386(3)
C23 C27 1.413(3)
C24 C25 1.377(3)
C24 H24 0.9500
C25 C26 1.381(4)
C25 H25 0.9500
C26 H26 0.9500
C28 C29 1.514(4)
C28 H28A 0.9900
C28 H28B 0.9900
C29 C30 1.375(3)
C29 C34 1.388(3)
C30 C31 1.405(4)
C30 H30 0.9500
C31 C32 1.411(3)
C31 C35 1.546(3)
C32 C33 1.407(3)
C33 C34 1.387(3)
C33 C39 1.542(3)
C34 H34 0.9500
C35 C36 1.521(4)
C35 C38 1.539(3)
C35 C37 1.552(4)
C36 H36A 0.9800
C36 H36B 0.9800
C36 H36C 0.9800
C37 H37A 0.9800
C37 H37B 0.9800
C37 H37C 0.9800
C38 H38A 0.9800
C38 H38B 0.9800
C38 H38C 0.9800
C39 C42 1.533(4)
C39 C41 1.533(3)
C39 C40 1.548(4)
C40 H40A 0.9800
C40 H40B 0.9800
C40 H40C 0.9800
C41 H41A 0.9800
C41 H41B 0.9800
C41 H41C 0.9800
C42 H42A 0.9800
C42 H42B 0.9800
C42 H42C 0.9800
C43 C44 1.521(4)
C43 H43A 0.9800
C43 H43B 0.9800
C43 H43C 0.9800
C44 C45 1.515(4)
C44 H44A 0.9900
C44 H44B 0.9900
C45 C46 1.510(4)
C45 H45A 0.9900
C45 H45B 0.9900
C46 H46A 0.9900
C46 H46B 0.9900
C47 C48 1.513(3)
C47 H47A 0.9900
C47 H47B 0.9900
C48 C49 1.524(4)
C48 H48A 0.9900
C48 H48B 0.9900
C49 C50 1.510(4)
C49 H49A 0.9900
C49 H49B 0.9900
C50 H50A 0.9800
C50 H50B 0.9800
C50 H50C 0.9800
C51 C52 1.517(4)
C51 H51A 0.9800
C51 H51B 0.9800
C51 H51C 0.9800
C52 C53 1.525(3)
C52 H52A 0.9900
C52 H52B 0.9900
C53 C54 1.519(4)
C53 H53A 0.9900
C53 H53B 0.9900
C54 H54A 0.9900
C54 H54B 0.9900
C55 C56 1.517(3)
C55 H55A 0.9900
C55 H55B 0.9900
C56 C57 1.523(4)
C56 H56A 0.9900
C56 H56B 0.9900
C57 C58 1.512(4)
C57 H57A 0.9900
C57 H57B 0.9900
C58 H58A 0.9800
C58 H58B 0.9800
C58 H58C 0.9800

loop_
_geom_hbond_atom_site_label_D
_geom_hbond_atom_site_label_H
_geom_hbond_atom_site_label_A
_geom_hbond_site_symmetry_A
_geom_hbond_distance_DH
_geom_hbond_distance_HA
_geom_hbond_distance_DA
_geom_hbond_angle_DHA
_geom_hbond_publ_flag
N3 H32 O2 . 0.88 1.95 2.826(2) 172 yes
N3 H31 O5 . 0.88 1.99 2.820(3) 157 yes
N4 H42 O2 . 0.88 1.97 2.816(3) 160 yes
N4 H41 O5 . 0.88 1.96 2.834(2) 172 yes
O3 H3o O1 1_554 0.84 2.04 2.708(3) 135 yes
O6 H6o O4 1_556 0.84 1.81 2.651(3) 175 yes

loop_
_geom_torsion_atom_site_label_1
_geom_torsion_atom_site_label_2
_geom_torsion_atom_site_label_3
_geom_torsion_atom_site_label_4
_geom_torsion
O1 C1 C2 C3 -2.0(3)
O2 C1 C2 C3 177.9(2)
O1 C1 C2 C6 177.0(2)
O2 C1 C2 C6 -3.1(4)
C6 C2 C3 C4 0.0(3)
C1 C2 C3 C4 179.1(2)
C2 C3 C4 C5 -1.3(4)
C6 N1 C5 C4 0.4(4)
C3 C4 C5 N1 1.1(4)
C5 N1 C6 C2 -1.7(4)
C5 N1 C6 S1 177.84(19)
C3 C2 C6 N1 1.5(4)
C1 C2 C6 N1 -177.5(2)
C3 C2 C6 S1 -177.98(18)
C1 C2 C6 S1 3.0(3)
C7 S1 C6 N1 2.7(2)
C7 S1 C6 C2 -177.7(2)
C6 S1 C7 C8 -170.89(18)
S1 C7 C8 C13 -77.3(3)
S1 C7 C8 C9 101.1(2)
C13 C8 C9 C10 -0.9(4)
C7 C8 C9 C10 -179.4(2)
C8 C9 C10 C11 1.4(4)
C8 C9 C10 C14 -176.9(2)
C9 C10 C11 O3 177.0(2)
C14 C10 C11 O3 -4.6(3)
C9 C10 C11 C12 -0.3(4)
C14 C10 C11 C12 178.0(2)
O3 C11 C12 C13 -178.4(2)
C10 C11 C12 C13 -1.2(3)
O3 C11 C12 C18 -2.1(4)
C10 C11 C12 C18 175.1(2)
C9 C8 C13 C12 -0.7(4)
C7 C8 C13 C12 177.7(2)
C11 C12 C13 C8 1.7(3)
C18 C12 C13 C8 -174.7(2)
C9 C10 C14 C15 -1.9(3)
C11 C10 C14 C15 179.8(2)
C9 C10 C14 C16 116.5(3)
C11 C10 C14 C16 -61.8(3)
C9 C10 C14 C17 -121.4(3)
C11 C10 C14 C17 60.4(3)
C13 C12 C18 C21 1.0(3)
C11 C12 C18 C21 -175.1(2)
C13 C12 C18 C20 118.9(2)
C11 C12 C18 C20 -57.3(3)
C13 C12 C18 C19 -117.8(3)
C11 C12 C18 C19 66.0(3)
O4 C22 C23 C24 -7.1(4)
O5 C22 C23 C24 173.2(2)
O4 C22 C23 C27 174.4(2)
O5 C22 C23 C27 -5.3(4)
C27 C23 C24 C25 -1.0(3)
C22 C23 C24 C25 -179.6(2)
C23 C24 C25 C26 0.1(4)
C27 N2 C26 C25 -0.1(4)
C24 C25 C26 N2 0.5(4)
C26 N2 C27 C23 -1.0(4)
C26 N2 C27 S2 179.77(18)
C24 C23 C27 N2 1.5(3)
C22 C23 C27 N2 -180.0(2)
C24 C23 C27 S2 -179.28(17)
C22 C23 C27 S2 -0.8(3)
C28 S2 C27 N2 -1.2(2)
C28 S2 C27 C23 179.6(2)
C27 S2 C28 C29 178.54(17)
S2 C28 C29 C30 -100.7(2)
S2 C28 C29 C34 77.8(2)
C34 C29 C30 C31 -0.3(4)
C28 C29 C30 C31 178.2(2)
C29 C30 C31 C32 -1.1(3)
C29 C30 C31 C35 176.7(2)
C30 C31 C32 O6 -173.2(2)
C35 C31 C32 O6 9.1(3)
C30 C31 C32 C33 1.5(3)
C35 C31 C32 C33 -176.2(2)
O6 C32 C33 C34 174.2(2)
C31 C32 C33 C34 -0.5(3)
O6 C32 C33 C39 -5.3(3)
C31 C32 C33 C39 180.0(2)
C30 C29 C34 C33 1.4(4)
C28 C29 C34 C33 -177.1(2)
C32 C33 C34 C29 -1.0(3)
C39 C33 C34 C29 178.5(2)
C30 C31 C35 C36 2.6(3)
C32 C31 C35 C36 -179.8(2)
C30 C31 C35 C38 123.5(2)
C32 C31 C35 C38 -58.9(3)
C30 C31 C35 C37 -115.6(2)
C32 C31 C35 C37 62.1(3)
C34 C33 C39 C42 4.3(3)
C32 C33 C39 C42 -176.2(2)
C34 C33 C39 C41 -114.5(2)
C32 C33 C39 C41 65.0(3)
C34 C33 C39 C40 123.4(2)
C32 C33 C39 C40 -57.1(3)
C43 C44 C45 C46 -176.2(2)
C47 N3 C46 C45 176.0(2)
C44 C45 C46 N3 -174.5(2)
C46 N3 C47 C48 178.62(19)
N3 C47 C48 C49 -178.7(2)
C47 C48 C49 C50 177.0(2)
C51 C52 C53 C54 175.1(2)
C55 N4 C54 C53 -177.43(19)
C52 C53 C54 N4 177.9(2)
C54 N4 C55 C56 -173.89(19)
N4 C55 C56 C57 175.4(2)
C55 C56 C57 C58 -173.4(2)

loop_
_cod_related_entry_id
_cod_related_entry_database
_cod_related_entry_code
1 ChemSpider 30655602
